data_7152018
loop_
_publ_author_name
'Fichtler, Robert'
'Neud\"orfl, J\"org-M'
'Jacobi von Wangelin, Axel'

_publ_section_title
;
 Practical three-component synthesis of crowded arenes with
 donor-acceptor substitution.
;
_journal_issue 20
_journal_name_full 'Organic &amp; biomolecular chemistry'
_journal_page_first 7224
_journal_page_last 7236
_journal_paper_doi 10.1039/c1ob05984j
_journal_volume 9
_journal_year 2011
_chemical_formula_moiety 'C26 H25 N O5'
_chemical_formula_sum 'C26 H25 N O5'
_chemical_formula_weight 431.47
_chemical_name_systematic
;
?
;
_space_group_IT_number 9
_symmetry_cell_setting monoclinic
_symmetry_space_group_name_Hall 'C -2yc'
_symmetry_space_group_name_H-M 'C 1 c 1'
_atom_sites_solution_hydrogens geom
_atom_sites_solution_primary direct
_atom_sites_solution_secondary difmap
_audit_creation_method SHELXL-97
_cell_angle_alpha 90.00
_cell_angle_beta 115.519(2)
_cell_angle_gamma 90.00
_cell_formula_units_Z 4
_cell_length_a 14.6003(6)
_cell_length_b 17.4066(8)
_cell_length_c 9.8449(3)
_cell_measurement_reflns_used 4577
_cell_measurement_temperature 100(2)
_cell_measurement_theta_max 27.00
_cell_measurement_theta_min 1.94
_cell_volume 2257.91(16)
_computing_cell_refinement 'Nonius DENZO (Otwinowski, Minor 1997)'
_computing_data_collection 'Nonius COLLECT'
_computing_data_reduction 'Nonius DENZO (Otwinowski, Minor 1997)'
_computing_molecular_graphics 'SCHAKAL99 (E. Keller 1999)'
_computing_publication_material 'PLATON (A. L. Spek 1980-2004)'
_computing_structure_refinement 'SHELXL-97 (Sheldrick, 1997)'
_computing_structure_solution 'SHELXS-97 (Sheldrick, 1997)'
_diffrn_ambient_temperature 100(2)
_diffrn_measured_fraction_theta_full 1.000
_diffrn_measured_fraction_theta_max 1.000
_diffrn_measurement_device_type 'Nonius KappaCCD'
_diffrn_measurement_method Phi/Omega-Scans
_diffrn_radiation_monochromator graphite
_diffrn_radiation_source 'fine-focus sealed tube'
_diffrn_radiation_type MoK\a
_diffrn_radiation_wavelength 0.71073
_diffrn_reflns_av_R_equivalents 0.0237
_diffrn_reflns_av_sigmaI/netI 0.0379
_diffrn_reflns_limit_h_max 18
_diffrn_reflns_limit_h_min -18
_diffrn_reflns_limit_k_max 22
_diffrn_reflns_limit_k_min -22
_diffrn_reflns_limit_l_max 12
_diffrn_reflns_limit_l_min -12
_diffrn_reflns_number 4577
_diffrn_reflns_theta_full 27.00
_diffrn_reflns_theta_max 27.00
_diffrn_reflns_theta_min 1.94
_exptl_absorpt_coefficient_mu 0.088
_exptl_absorpt_correction_type none
_exptl_crystal_colour colourless
_exptl_crystal_density_diffrn 1.269
_exptl_crystal_density_method 'not measured'
_exptl_crystal_description prism
_exptl_crystal_F_000 912
_exptl_crystal_size_max .15
_exptl_crystal_size_mid .07
_exptl_crystal_size_min .07
_refine_diff_density_max 0.176
_refine_diff_density_min -0.162
_refine_diff_density_rms 0.035
_refine_ls_abs_structure_details 'Flack H D (1983), Acta Cryst. A39, 876-881'
_refine_ls_abs_structure_Flack 0.5(9)
_refine_ls_extinction_method none
_refine_ls_goodness_of_fit_ref 1.045
_refine_ls_hydrogen_treatment mixed
_refine_ls_matrix_type full
_refine_ls_number_parameters 297
_refine_ls_number_reflns 2478
_refine_ls_number_restraints 2
_refine_ls_restrained_S_all 1.045
_refine_ls_R_factor_all 0.0450
_refine_ls_R_factor_gt 0.0334
_refine_ls_shift/su_max 0.001
_refine_ls_shift/su_mean 0.000
_refine_ls_structure_factor_coef Fsqd
_refine_ls_weighting_details 'calc w=1/[\s^2^(Fo^2^)+(0.0422P)^2^+0.0000P] where P=(Fo^2^+2Fc^2^)/3'
_refine_ls_weighting_scheme calc
_refine_ls_wR_factor_gt 0.0713
_refine_ls_wR_factor_ref 0.0749
_reflns_number_gt 2111
_reflns_number_total 2478
_reflns_threshold_expression >2sigma(I)
_cod_data_source_file c1ob05984j.txt
_cod_data_source_block rob284
_cod_original_sg_symbol_H-M Cc
_cod_database_code 7152018

loop_
_symmetry_equiv_pos_as_xyz
'x, y, z'
'x, -y, z+1/2'
'x+1/2, y+1/2, z'
'x+1/2, -y+1/2, z+1/2'

loop_
_atom_site_label
_atom_site_type_symbol
_atom_site_fract_x
_atom_site_fract_y
_atom_site_fract_z
_atom_site_U_iso_or_equiv
_atom_site_adp_type
_atom_site_occupancy
_atom_site_symmetry_multiplicity
_atom_site_calc_flag
_atom_site_refinement_flags
O1 O 0.05322(11) 0.27469(10) 0.35441(15) 0.0330(4) Uani 1 1 d .
O2 O 0.08240(12) 0.07328(9) 0.39921(17) 0.0309(4) Uani 1 1 d .
O3 O 0.11154(12) 0.15532(10) 0.59013(16) 0.0316(4) Uani 1 1 d .
O4 O 0.27705(11) 0.02981(9) 0.68559(15) 0.0262(3) Uani 1 1 d .
O5 O 0.15226(13) 0.33569(10) 0.56906(19) 0.0387(4) Uani 1 1 d .
N1 N 0.29215(13) 0.03535(10) 0.46722(19) 0.0206(4) Uani 1 1 d .
H1 H 0.2888(18) 0.0097(15) 0.390(3) 0.030(6) Uiso 1 1 d .
C1 C 0.22559(16) 0.24225(13) 0.4660(2) 0.0247(5) Uani 1 1 d .
C2 C 0.22117(16) 0.16220(13) 0.4735(2) 0.0208(4) Uani 1 1 d .
C3 C 0.13126(16) 0.12400(13) 0.4810(2) 0.0239(5) Uani 1 1 d .
C4 C 0.0286(2) 0.12112(19) 0.6118(3) 0.0477(7) Uani 1 1 d .
H4A H -0.0333 0.1231 0.5172 0.072 Uiso 1 1 calc R
H4B H 0.0179 0.1496 0.6897 0.072 Uiso 1 1 calc R
H4C H 0.0450 0.0675 0.6432 0.072 Uiso 1 1 calc R
C5 C 0.29857(16) 0.11710(12) 0.4662(2) 0.0207(4) Uani 1 1 d .
C6 C 0.27172(15) -0.00259(13) 0.5704(2) 0.0219(4) Uani 1 1 d .
C7 C 0.23919(15) -0.08467(13) 0.5404(2) 0.0235(5) Uani 1 1 d .
C8 C 0.26760(16) -0.13318(13) 0.4528(2) 0.0256(5) Uani 1 1 d .
H8 H 0.3069 -0.1138 0.4046 0.031 Uiso 1 1 calc R
C9 C 0.23867(18) -0.20976(14) 0.4358(2) 0.0322(5) Uani 1 1 d .
H9 H 0.2589 -0.2428 0.3769 0.039 Uiso 1 1 calc R
C10 C 0.18068(18) -0.23815(14) 0.5038(2) 0.0336(6) Uani 1 1 d .
H10 H 0.1627 -0.2910 0.4940 0.040 Uiso 1 1 calc R
C11 C 0.14843(18) -0.18989(15) 0.5866(2) 0.0314(5) Uani 1 1 d .
H11 H 0.1066 -0.2092 0.6307 0.038 Uiso 1 1 calc R
C12 C 0.17754(17) -0.11337(13) 0.6047(2) 0.0261(5) Uani 1 1 d .
H12 H 0.1554 -0.0802 0.6613 0.031 Uiso 1 1 calc R
C13 C 0.37797(16) 0.15261(12) 0.4464(2) 0.0205(4) Uani 1 1 d .
C14 C 0.37774(17) 0.23262(13) 0.4356(2) 0.0235(5) Uani 1 1 d .
H14 H 0.4311 0.2565 0.4206 0.028 Uiso 1 1 calc R
C15 C 0.30370(16) 0.27898(13) 0.4457(2) 0.0239(5) Uani 1 1 d .
C16 C 0.30887(18) 0.36615(13) 0.4353(2) 0.0298(5) Uani 1 1 d .
H16 H 0.2379 0.3863 0.3963 0.036 Uiso 1 1 calc R
C17 C 0.3531(2) 0.39335(15) 0.3281(3) 0.0396(6) Uani 1 1 d .
H17A H 0.4257 0.3810 0.3711 0.059 Uiso 1 1 calc R
H17B H 0.3440 0.4490 0.3138 0.059 Uiso 1 1 calc R
H17C H 0.3181 0.3674 0.2309 0.059 Uiso 1 1 calc R
C18 C 0.3695(2) 0.40061(15) 0.5925(3) 0.0414(6) Uani 1 1 d .
H18A H 0.3367 0.3871 0.6576 0.062 Uiso 1 1 calc R
H18B H 0.3717 0.4566 0.5847 0.062 Uiso 1 1 calc R
H18C H 0.4387 0.3801 0.6357 0.062 Uiso 1 1 calc R
C19 C 0.46180(15) 0.10992(12) 0.4329(2) 0.0215(5) Uani 1 1 d .
C20 C 0.48412(16) 0.12549(13) 0.3116(2) 0.0240(5) Uani 1 1 d .
H20 H 0.4424 0.1601 0.2354 0.029 Uiso 1 1 calc R
C21 C 0.56637(17) 0.09128(14) 0.3006(2) 0.0283(5) Uani 1 1 d .
H21 H 0.5803 0.1020 0.2168 0.034 Uiso 1 1 calc R
C22 C 0.62794(17) 0.04167(14) 0.4119(2) 0.0289(5) Uani 1 1 d .
H22 H 0.6853 0.0190 0.4058 0.035 Uiso 1 1 calc R
C23 C 0.60609(17) 0.02502(14) 0.5321(2) 0.0299(5) Uani 1 1 d .
H23 H 0.6480 -0.0097 0.6078 0.036 Uiso 1 1 calc R
C24 C 0.52351(17) 0.05873(13) 0.5429(2) 0.0264(5) Uani 1 1 d .
H24 H 0.5089 0.0469 0.6257 0.032 Uiso 1 1 calc R
C25 C 0.14165(17) 0.28965(14) 0.4724(2) 0.0272(5) Uani 1 1 d .
C26 C -0.03361(19) 0.31449(17) 0.3557(3) 0.0415(7) Uani 1 1 d .
H25A H -0.0401 0.3016 0.4481 0.062 Uiso 1 1 calc R
H25B H -0.0953 0.2987 0.2681 0.062 Uiso 1 1 calc R
H25C H -0.0242 0.3701 0.3518 0.062 Uiso 1 1 calc R

loop_
_atom_site_aniso_label
_atom_site_aniso_U_11
_atom_site_aniso_U_22
_atom_site_aniso_U_33
_atom_site_aniso_U_23
_atom_site_aniso_U_13
_atom_site_aniso_U_12
O1 0.0276(9) 0.0435(11) 0.0276(8) 0.0017(7) 0.0117(7) 0.0104(7)
O2 0.0259(8) 0.0350(10) 0.0306(8) -0.0007(8) 0.0110(6) -0.0019(7)
O3 0.0314(9) 0.0412(10) 0.0302(8) 0.0009(7) 0.0208(7) 0.0035(7)
O4 0.0367(9) 0.0238(9) 0.0223(7) 0.0001(6) 0.0169(7) 0.0010(7)
O5 0.0432(10) 0.0353(10) 0.0438(10) -0.0096(9) 0.0245(8) 0.0052(8)
N1 0.0260(9) 0.0196(10) 0.0186(8) -0.0015(8) 0.0118(7) 0.0006(8)
C1 0.0260(11) 0.0283(13) 0.0191(10) -0.0015(9) 0.0090(9) 0.0041(10)
C2 0.0239(11) 0.0249(12) 0.0152(9) -0.0009(9) 0.0098(8) 0.0008(9)
C3 0.0237(11) 0.0265(13) 0.0221(10) 0.0053(10) 0.0105(9) 0.0059(10)
C4 0.0375(15) 0.069(2) 0.0501(15) 0.0006(14) 0.0312(13) -0.0023(14)
C5 0.0258(11) 0.0216(11) 0.0149(9) -0.0004(9) 0.0089(8) 0.0006(10)
C6 0.0198(11) 0.0250(12) 0.0205(10) 0.0003(9) 0.0082(8) 0.0026(9)
C7 0.0229(11) 0.0267(13) 0.0173(10) 0.0017(9) 0.0052(9) 0.0003(9)
C8 0.0301(12) 0.0255(13) 0.0216(11) -0.0002(9) 0.0115(9) -0.0009(10)
C9 0.0386(14) 0.0268(14) 0.0282(12) -0.0038(10) 0.0116(10) 0.0008(11)
C10 0.0361(14) 0.0278(14) 0.0288(12) 0.0002(10) 0.0065(10) -0.0099(11)
C11 0.0287(12) 0.0365(15) 0.0267(12) 0.0014(10) 0.0098(10) -0.0100(11)
C12 0.0275(12) 0.0289(13) 0.0210(10) 0.0001(9) 0.0098(9) -0.0008(9)
C13 0.0235(11) 0.0202(12) 0.0179(9) 0.0005(8) 0.0089(8) 0.0013(9)
C14 0.0229(11) 0.0259(12) 0.0229(10) 0.0006(9) 0.0111(9) -0.0003(10)
C15 0.0242(11) 0.0242(12) 0.0202(10) -0.0033(9) 0.0066(9) 0.0007(10)
C16 0.0297(12) 0.0209(12) 0.0355(12) -0.0005(10) 0.0107(10) 0.0035(10)
C17 0.0447(16) 0.0268(14) 0.0480(14) 0.0077(11) 0.0206(12) 0.0017(11)
C18 0.0438(15) 0.0272(14) 0.0472(14) -0.0097(11) 0.0139(12) -0.0028(11)
C19 0.0209(11) 0.0208(12) 0.0232(10) -0.0033(9) 0.0099(9) -0.0014(9)
C20 0.0257(11) 0.0204(12) 0.0244(10) -0.0019(9) 0.0095(9) -0.0042(9)
C21 0.0349(13) 0.0263(13) 0.0298(12) -0.0041(9) 0.0197(10) -0.0037(10)
C22 0.0301(12) 0.0231(12) 0.0393(12) -0.0046(10) 0.0203(10) 0.0009(10)
C23 0.0322(13) 0.0245(14) 0.0345(12) 0.0037(10) 0.0157(10) 0.0054(10)
C24 0.0314(12) 0.0243(13) 0.0275(11) 0.0033(9) 0.0165(10) 0.0014(10)
C25 0.0320(13) 0.0273(13) 0.0265(11) 0.0035(10) 0.0166(10) 0.0045(10)
C26 0.0313(14) 0.0544(19) 0.0427(14) 0.0072(13) 0.0196(12) 0.0171(12)

loop_
_atom_type_symbol
_atom_type_description
_atom_type_scat_dispersion_real
_atom_type_scat_dispersion_imag
_atom_type_scat_source
C C 0.0033 0.0016 'International Tables Vol C Tables 4.2.6.8 and 6.1.1.4'
H H 0.0000 0.0000 'International Tables Vol C Tables 4.2.6.8 and 6.1.1.4'
N N 0.0061 0.0033 'International Tables Vol C Tables 4.2.6.8 and 6.1.1.4'
O O 0.0106 0.0060 'International Tables Vol C Tables 4.2.6.8 and 6.1.1.4'

loop_
_geom_angle_atom_site_label_1
_geom_angle_atom_site_label_2
_geom_angle_atom_site_label_3
_geom_angle
C25 O1 C26 114.79(18)
C3 O3 C4 115.67(19)
C6 N1 C5 122.02(17)
C6 N1 H1 117.7(16)
C5 N1 H1 119.1(16)
C15 C1 C2 121.56(18)
C15 C1 C25 119.1(2)
C2 C1 C25 119.24(19)
C1 C2 C5 119.90(18)
C1 C2 C3 120.33(18)
C5 C2 C3 119.69(19)
O2 C3 O3 124.42(19)
O2 C3 C2 124.89(18)
O3 C3 C2 110.68(18)
O3 C4 H4A 109.5
O3 C4 H4B 109.5
H4A C4 H4B 109.5
O3 C4 H4C 109.5
H4A C4 H4C 109.5
H4B C4 H4C 109.5
C13 C5 C2 119.59(18)
C13 C5 N1 120.15(18)
C2 C5 N1 120.08(19)
O4 C6 N1 121.3(2)
O4 C6 C7 120.38(18)
N1 C6 C7 118.28(17)
C8 C7 C12 119.1(2)
C8 C7 C6 123.26(19)
C12 C7 C6 117.65(18)
C9 C8 C7 120.11(19)
C9 C8 H8 119.9
C7 C8 H8 119.9
C10 C9 C8 120.3(2)
C10 C9 H9 119.8
C8 C9 H9 119.8
C9 C10 C11 120.3(2)
C9 C10 H10 119.9
C11 C10 H10 119.9
C12 C11 C10 119.7(2)
C12 C11 H11 120.2
C10 C11 H11 120.2
C11 C12 C7 120.5(2)
C11 C12 H12 119.8
C7 C12 H12 119.8
C14 C13 C5 118.41(18)
C14 C13 C19 117.85(18)
C5 C13 C19 123.72(18)
C15 C14 C13 123.5(2)
C15 C14 H14 118.3
C13 C14 H14 118.3
C14 C15 C1 117.0(2)
C14 C15 C16 120.76(19)
C1 C15 C16 122.22(18)
C15 C16 C17 113.73(18)
C15 C16 C18 110.13(18)
C17 C16 C18 110.0(2)
C15 C16 H16 107.6
C17 C16 H16 107.6
C18 C16 H16 107.6
C16 C17 H17A 109.5
C16 C17 H17B 109.5
H17A C17 H17B 109.5
C16 C17 H17C 109.5
H17A C17 H17C 109.5
H17B C17 H17C 109.5
C16 C18 H18A 109.5
C16 C18 H18B 109.5
H18A C18 H18B 109.5
C16 C18 H18C 109.5
H18A C18 H18C 109.5
H18B C18 H18C 109.5
C24 C19 C20 118.63(19)
C24 C19 C13 122.21(18)
C20 C19 C13 119.00(19)
C21 C20 C19 120.9(2)
C21 C20 H20 119.5
C19 C20 H20 119.5
C22 C21 C20 119.79(19)
C22 C21 H21 120.1
C20 C21 H21 120.1
C21 C22 C23 119.9(2)
C21 C22 H22 120.0
C23 C22 H22 120.0
C22 C23 C24 120.4(2)
C22 C23 H23 119.8
C24 C23 H23 119.8
C23 C24 C19 120.3(2)
C23 C24 H24 119.9
C19 C24 H24 119.9
O5 C25 O1 124.3(2)
O5 C25 C1 124.8(2)
O1 C25 C1 110.87(19)
O1 C26 H25A 109.5
O1 C26 H25B 109.5
H25A C26 H25B 109.5
O1 C26 H25C 109.5
H25A C26 H25C 109.5
H25B C26 H25C 109.5

loop_
_geom_bond_atom_site_label_1
_geom_bond_atom_site_label_2
_geom_bond_distance
O1 C25 1.339(3)
O1 C26 1.450(3)
O2 C3 1.201(3)
O3 C3 1.342(2)
O3 C4 1.445(3)
O4 C6 1.238(2)
O5 C25 1.202(3)
N1 C6 1.349(3)
N1 C5 1.426(3)
N1 H1 0.87(2)
C1 C15 1.395(3)
C1 C2 1.398(3)
C1 C25 1.501(3)
C2 C5 1.403(3)
C2 C3 1.501(3)
C4 H4A 0.9800
C4 H4B 0.9800
C4 H4C 0.9800
C5 C13 1.400(3)
C6 C7 1.495(3)
C7 C8 1.392(3)
C7 C12 1.397(3)
C8 C9 1.386(3)
C8 H8 0.9500
C9 C10 1.378(3)
C9 H9 0.9500
C10 C11 1.386(3)
C10 H10 0.9500
C11 C12 1.386(3)
C11 H11 0.9500
C12 H12 0.9500
C13 C14 1.397(3)
C13 C19 1.486(3)
C14 C15 1.387(3)
C14 H14 0.9500
C15 C16 1.525(3)
C16 C17 1.530(3)
C16 C18 1.536(3)
C16 H16 1.0000
C17 H17A 0.9800
C17 H17B 0.9800
C17 H17C 0.9800
C18 H18A 0.9800
C18 H18B 0.9800
C18 H18C 0.9800
C19 C24 1.392(3)
C19 C20 1.393(3)
C20 C21 1.386(3)
C20 H20 0.9500
C21 C22 1.380(3)
C21 H21 0.9500
C22 C23 1.383(3)
C22 H22 0.9500
C23 C24 1.386(3)
C23 H23 0.9500
C24 H24 0.9500
C26 H25A 0.9800
C26 H25B 0.9800
C26 H25C 0.9800

loop_
_geom_torsion_atom_site_label_1
_geom_torsion_atom_site_label_2
_geom_torsion_atom_site_label_3
_geom_torsion_atom_site_label_4
_geom_torsion
C15 C1 C2 C5 2.4(3)
C25 C1 C2 C5 179.40(18)
C15 C1 C2 C3 -174.32(18)
C25 C1 C2 C3 2.7(3)
C4 O3 C3 O2 3.4(3)
C4 O3 C3 C2 -177.75(19)
C1 C2 C3 O2 128.0(2)
C5 C2 C3 O2 -48.7(3)
C1 C2 C3 O3 -50.8(2)
C5 C2 C3 O3 132.46(19)
C1 C2 C5 C13 -2.2(3)
C3 C2 C5 C13 174.60(17)
C1 C2 C5 N1 -177.28(17)
C3 C2 C5 N1 -0.5(3)
C6 N1 C5 C13 135.22(19)
C6 N1 C5 C2 -49.7(3)
C5 N1 C6 O4 -14.3(3)
C5 N1 C6 C7 163.91(19)
O4 C6 C7 C8 -154.0(2)
N1 C6 C7 C8 27.8(3)
O4 C6 C7 C12 25.8(3)
N1 C6 C7 C12 -152.44(18)
C12 C7 C8 C9 -2.9(3)
C6 C7 C8 C9 176.84(19)
C7 C8 C9 C10 0.8(3)
C8 C9 C10 C11 1.8(3)
C9 C10 C11 C12 -2.1(3)
C10 C11 C12 C7 -0.1(3)
C8 C7 C12 C11 2.6(3)
C6 C7 C12 C11 -177.18(19)
C2 C5 C13 C14 0.5(3)
N1 C5 C13 C14 175.64(18)
C2 C5 C13 C19 -178.21(18)
N1 C5 C13 C19 -3.1(3)
C5 C13 C14 C15 0.9(3)
C19 C13 C14 C15 179.76(18)
C13 C14 C15 C1 -0.7(3)
C13 C14 C15 C16 179.13(19)
C2 C1 C15 C14 -1.0(3)
C25 C1 C15 C14 -177.96(18)
C2 C1 C15 C16 179.17(18)
C25 C1 C15 C16 2.2(3)
C14 C15 C16 C17 34.4(3)
C1 C15 C16 C17 -145.7(2)
C14 C15 C16 C18 -89.6(2)
C1 C15 C16 C18 90.2(2)
C14 C13 C19 C24 124.9(2)
C5 C13 C19 C24 -56.4(3)
C14 C13 C19 C20 -50.5(3)
C5 C13 C19 C20 128.2(2)
C24 C19 C20 C21 -0.4(3)
C13 C19 C20 C21 175.15(19)
C19 C20 C21 C22 -0.7(3)
C20 C21 C22 C23 1.4(3)
C21 C22 C23 C24 -1.0(3)
C22 C23 C24 C19 -0.2(3)
C20 C19 C24 C23 0.9(3)
C13 C19 C24 C23 -174.6(2)
C26 O1 C25 O5 -4.6(3)
C26 O1 C25 C1 176.45(19)
C15 C1 C25 O5 -64.9(3)
C2 C1 C25 O5 118.1(3)
C15 C1 C25 O1 114.1(2)
C2 C1 C25 O1 -62.9(2)
